data_2106198
loop_
_publ_author_name
'Mootz, D.'
'Altenburg, H.'

_publ_section_title
;
 Kristallstrukturen von Saeurehydraten und Oxoniumsalzen. VI.
 Dioxonium-dihydrogenhypophosphat, (H3 O)2 (H2 P2 O6)
;
_journal_name_full 'Acta Crystallographica B (24,1968-38,1982)'
_journal_page_first 1520
_journal_page_last 1523
_journal_volume 27
_journal_year 1971
_chemical_formula_sum 'H8 O8 P2'
_chemical_name_systematic '(H3 O)2 (H2 P2 O6)'
_space_group_IT_number 56
_symmetry_space_group_name_Hall '-P 2ab 2ac'
_symmetry_space_group_name_H-M 'P c c n'
_cell_angle_alpha 90
_cell_angle_beta 90
_cell_angle_gamma 90
_cell_formula_units_Z 4
_cell_length_a 6.557
_cell_length_b 11.634
_cell_length_c 9.464
_cell_volume 721.953
_citation_journal_id_ASTM ACBCAR
_cod_data_source_file Mootz_ACBCAR_1971_44.cif
_cod_data_source_block H8O8P2
_cod_original_cell_volume 721.9531
_cod_database_code 2106198

loop_
_symmetry_equiv_pos_as_xyz
x,y,z
-x+1/2,-y+1/2,z
x+1/2,-y,-z+1/2
-x,y+1/2,-z+1/2
-x,-y,-z
x-1/2,y-1/2,-z
-x-1/2,y,z-1/2
x,-y-1/2,z-1/2

loop_
_atom_site_label
_atom_site_type_symbol
_atom_site_fract_x
_atom_site_fract_y
_atom_site_fract_z
_atom_site_occupancy
_atom_site_U_iso_or_equiv
P1 P+4 0.08526 0.23797 0.21425 1 0.0
O4 O-2 0.2783 0.5308 0.3946 1 0.0
O2 O-2 0.0433 0.1116 0.23 1 0.0
H2 H+1 0.17 0.551 0.333 1 0.0
H1 H+1 -0.016 0.269 0.394 1 0.0
O1 O-2 0.0047 0.311 0.34 1 0.0
H3 H+1 0.32 0.478 0.326 1 0.0
O3 O-2 0.001 0.2918 0.0814 1 0.0
H4 H+1 0.373 0.601 0.402 1 0.0
